data_7027483
loop_
_publ_author_name
'Carlucci, Lucia'
'Ciani, Gianfranco'
'Proserpio, Davide M.'

_publ_section_title
;
 Self-assembly of novel co-ordination polymers containing polycatenated
 molecular ladders and intertwined two-dimensional tilings
;
_journal_issue 11
_journal_name_full 'Journal of the Chemical Society, Dalton Transactions'
_journal_page_first 1799
_journal_paper_doi 10.1039/a903107c
_journal_year 1999
_chemical_formula_sum 'C30 H24 Cd2 N16 O12'
_chemical_formula_weight 1025.45
_space_group_IT_number 15
_symmetry_cell_setting monoclinic
_symmetry_space_group_name_Hall '-C 2yc'
_symmetry_space_group_name_H-M 'C 1 2/c 1'
_atom_sites_solution_hydrogens geom
_atom_sites_solution_primary direct
_atom_sites_solution_secondary difmap
_cell_angle_alpha 90.00
_cell_angle_beta 117.310(10)
_cell_angle_gamma 90.00
_cell_formula_units_Z 4
_cell_length_a 21.044(3)
_cell_length_b 10.811(2)
_cell_length_c 20.849(3)
_cell_measurement_reflns_used 8192
_cell_measurement_temperature 293(2)
_cell_measurement_theta_max 30
_cell_measurement_theta_min 2
_cell_volume 4214.6(12)
_computing_molecular_graphics SCHAKAL
_computing_structure_refinement 'SHELXL-97 (Sheldrick, 1997)'
_computing_structure_solution SIR92
_diffrn_ambient_temperature 293(2)
_diffrn_detector_type CCD_plate
_diffrn_measured_fraction_theta_full 0.619
_diffrn_measured_fraction_theta_max 0.619
_diffrn_measurement_device SMART
_diffrn_measurement_method omega-scan
_diffrn_radiation_monochromator graphite
_diffrn_radiation_source 'fine-focus sealed tube'
_diffrn_radiation_type MoK\a
_diffrn_radiation_wavelength 0.71073
_diffrn_reflns_av_R_equivalents 0.076
_diffrn_reflns_av_sigmaI/netI 0.072
_diffrn_reflns_limit_h_max 26
_diffrn_reflns_limit_h_min -29
_diffrn_reflns_limit_k_max 15
_diffrn_reflns_limit_k_min 0
_diffrn_reflns_limit_l_max 29
_diffrn_reflns_limit_l_min 0
_diffrn_reflns_number 31013
_diffrn_reflns_theta_full 30.53
_diffrn_reflns_theta_max 31
_diffrn_reflns_theta_min 2
_diffrn_standards_decay_% 3
_exptl_absorpt_coefficient_mu 1.084
_exptl_absorpt_correction_T_max 1.00
_exptl_absorpt_correction_T_min 0.70
_exptl_absorpt_correction_type sadabs
_exptl_crystal_colour orange
_exptl_crystal_density_diffrn 1.616
_exptl_crystal_density_method 'not measured'
_exptl_crystal_description plate
_exptl_crystal_F_000 2032
_exptl_crystal_size_max 0.180
_exptl_crystal_size_mid 0.180
_exptl_crystal_size_min 0.06
_refine_diff_density_max 1.848
_refine_diff_density_min -0.824
_refine_diff_density_rms 0.194
_refine_ls_extinction_method none
_refine_ls_goodness_of_fit_obs 1.104
_refine_ls_hydrogen_treatment mixed
_refine_ls_matrix_type full
_refine_ls_number_parameters 271
_refine_ls_number_reflns 3990
_refine_ls_number_restraints 0
_refine_ls_restrained_S_obs 1.104
_refine_ls_R_factor_obs 0.0636
_refine_ls_shift/su_max 0.104
_refine_ls_shift/su_mean 0.015
_refine_ls_structure_factor_coef Fsqd
_refine_ls_weighting_details 'calc w=1/[\s^2^(Fo^2^)+(0.1205P)^2^+5.8776P] where P=(Fo^2^+2Fc^2^)/3'
_refine_ls_weighting_scheme calc
_refine_ls_wR_factor_obs 0.1795
_reflns_number_observed 3990
_reflns_number_total 6701
_reflns_observed_criterion >2sigma(I)
_cod_data_source_file 903107csup1.cif
_cod_data_source_block 4
_cod_depositor_comments
;
The following automatic conversions were performed:

'_symmetry_cell_setting' value 'Monoclinic' changed to 'monoclinic'
according to /home/saulius/struct/CIF-dictionaries/cif_core.dic
dictionary named 'cif_core.dic' version 2.4.2 from 2011-04-26.

Automatic conversion script
Id: cif_fix_values 1891 2012-01-12 08:04:46Z andrius 
;
_cod_original_sg_symbol_H-M 'C 2/c (15)'
_cod_database_code 7027483
_exptl_absorpt_correction_nazim 4.6
_diffrn_measurement_domega 0.30
_diffrn_measurement_rtime 20

loop_
_symmetry_equiv_pos_as_xyz
'x, y, z'
'-x, y, -z+1/2'
'x+1/2, y+1/2, z'
'-x+1/2, y+1/2, -z+1/2'
'-x, -y, -z'
'x, -y, z-1/2'
'-x+1/2, -y+1/2, -z'
'x+1/2, -y+1/2, z-1/2'

loop_
_atom_site_label
_atom_site_type_symbol
_atom_site_fract_x
_atom_site_fract_y
_atom_site_fract_z
_atom_site_U_iso_or_equiv
_atom_site_adp_type
_atom_site_occupancy
_atom_site_symmetry_multiplicity
_atom_site_calc_flag
_atom_site_refinement_flags
Cd Cd 0.28693(2) 0.11504(4) 0.65993(2) 0.03603(17) Uani 1 1 d .
N1 N 0.3790(4) 0.2653(7) 0.6281(5) 0.069(2) Uani 1 1 d .
O11 O 0.3658(3) 0.2894(6) 0.6795(4) 0.0678(16) Uani 1 1 d .
O12 O 0.3466(4) 0.1741(7) 0.5879(4) 0.0758(18) Uani 1 1 d .
O13 O 0.4229(6) 0.3253(10) 0.6181(6) 0.140(4) Uani 1 1 d .
N2 N 0.2353(4) 0.1214(6) 0.7647(4) 0.0582(18) Uani 1 1 d .
O21 O 0.2810(3) 0.1975(6) 0.7677(3) 0.0649(16) Uani 1 1 d .
O22 O 0.2168(4) 0.0380(6) 0.7169(3) 0.0648(16) Uani 1 1 d .
O23 O 0.2087(5) 0.1275(6) 0.8062(4) 0.084(2) Uani 1 1 d .
N11 N 0.3844(3) 0.0065(6) 0.7409(3) 0.0430(13) Uani 1 1 d .
C12 C 0.4407(4) 0.0690(8) 0.7917(4) 0.0542(19) Uani 1 1 d .
H12 H 0.4390 0.1549 0.7919 0.065 Uiso 1 1 calc R
C13 C 0.5011(4) 0.0099(11) 0.8436(4) 0.069(3) Uani 1 1 d .
H13 H 0.5400 0.0551 0.8765 0.083 Uiso 1 1 calc R
C14 C 0.5017(5) -0.1184(10) 0.8450(5) 0.071(3) Uani 1 1 d .
C15 C 0.4424(5) -0.1809(9) 0.7941(5) 0.064(2) Uani 1 1 d .
H15 H 0.4412 -0.2669 0.7946 0.077 Uiso 1 1 calc R
C16 C 0.3856(4) -0.1163(7) 0.7431(4) 0.0531(18) Uani 1 1 d .
H16 H 0.3466 -0.1599 0.7091 0.064 Uiso 1 1 calc R
N21 N 0.1930(3) 0.2511(6) 0.6025(3) 0.0466(14) Uani 1 1 d .
C22 C 0.2016(5) 0.3703(7) 0.6200(5) 0.060(2) Uani 1 1 d .
H22 H 0.2470 0.3973 0.6526 0.072 Uiso 1 1 calc R
C23 C 0.1473(5) 0.4563(9) 0.5927(5) 0.069(3) Uani 1 1 d .
H23 H 0.1558 0.5387 0.6069 0.083 Uiso 1 1 calc R
C24 C 0.0827(5) 0.4188(8) 0.5457(5) 0.058(2) Uani 1 1 d .
C25 C 0.0693(4) 0.3000(10) 0.5263(5) 0.074(3) Uani 1 1 d .
H25 H 0.0236 0.2738 0.4940 0.089 Uiso 1 1 calc R
C26 C 0.1280(4) 0.2135(9) 0.5570(5) 0.066(2) Uani 1 1 d .
H26 H 0.1199 0.1303 0.5446 0.079 Uiso 1 1 calc R
N27 N 0.0263(4) 0.5238(8) 0.5189(4) 0.069(2) Uani 1 1 d .
N31 N 0.2334(3) -0.0389(5) 0.5737(3) 0.0442(13) Uani 1 1 d .
C32 C 0.2282(5) -0.0253(10) 0.5083(5) 0.074(3) Uani 1 1 d .
H32 H 0.2575 0.0321 0.5014 0.089 Uiso 1 1 calc R
C33 C 0.1797(7) -0.0949(12) 0.4487(6) 0.099(5) Uani 1 1 d .
H33 H 0.1755 -0.0814 0.4029 0.119 Uiso 1 1 calc R
C34 C 0.1394(4) -0.1819(9) 0.4596(5) 0.062(2) Uani 1 1 d .
C35 C 0.1460(5) -0.2003(7) 0.5275(5) 0.059(2) Uani 1 1 d .
H35 H 0.1192 -0.2608 0.5359 0.071 Uiso 1 1 calc R
C36 C 0.1932(5) -0.1267(7) 0.5831(4) 0.0528(19) Uani 1 1 d .
H36 H 0.1975 -0.1385 0.6291 0.063 Uiso 1 1 calc R
N37 N 0.0833(5) -0.2410(9) 0.3943(5) 0.090(3) Uani 1 1 d .
N38 N 0.0616(5) -0.3298(12) 0.4054(5) 0.103(4) Uani 1 1 d .

loop_
_atom_site_aniso_label
_atom_site_aniso_U_11
_atom_site_aniso_U_22
_atom_site_aniso_U_33
_atom_site_aniso_U_23
_atom_site_aniso_U_13
_atom_site_aniso_U_12
Cd 0.0279(2) 0.0394(3) 0.0319(3) -0.0002(2) 0.00608(17) 0.0037(2)
N1 0.055(4) 0.073(5) 0.079(6) 0.011(4) 0.030(4) -0.007(4)
O11 0.063(4) 0.067(4) 0.073(4) -0.001(3) 0.030(3) -0.009(3)
O12 0.065(4) 0.097(5) 0.073(5) -0.007(4) 0.038(4) -0.018(4)
O13 0.147(9) 0.149(8) 0.160(10) -0.030(7) 0.101(8) -0.086(8)
N2 0.073(5) 0.057(4) 0.053(4) 0.012(3) 0.036(4) 0.016(4)
O21 0.072(4) 0.068(4) 0.051(4) -0.010(3) 0.025(3) -0.002(3)
O22 0.079(4) 0.062(4) 0.066(4) -0.011(3) 0.044(3) -0.010(3)
O23 0.119(6) 0.083(5) 0.087(5) 0.008(4) 0.080(5) 0.013(4)
N11 0.031(3) 0.057(4) 0.036(3) 0.005(3) 0.011(2) 0.005(2)
C12 0.038(4) 0.071(5) 0.039(4) 0.004(4) 0.005(3) -0.009(4)
C13 0.034(4) 0.125(9) 0.032(4) 0.016(5) 0.002(3) -0.006(5)
C14 0.052(5) 0.124(9) 0.039(4) 0.030(5) 0.023(4) 0.037(5)
C15 0.070(6) 0.064(5) 0.053(5) 0.015(4) 0.023(5) 0.026(4)
C16 0.045(4) 0.057(4) 0.044(4) 0.006(4) 0.009(3) 0.008(3)
N21 0.039(3) 0.051(3) 0.042(3) 0.009(3) 0.012(3) 0.018(3)
C22 0.051(4) 0.049(5) 0.064(5) 0.005(4) 0.013(4) 0.017(3)
C23 0.066(6) 0.060(5) 0.075(6) 0.014(5) 0.026(5) 0.027(5)
C24 0.068(6) 0.064(5) 0.052(5) 0.023(4) 0.036(5) 0.039(4)
C25 0.030(4) 0.113(8) 0.063(6) 0.018(5) 0.008(4) 0.013(4)
C26 0.041(4) 0.072(6) 0.065(6) -0.002(4) 0.007(4) 0.013(4)
N27 0.071(5) 0.091(6) 0.047(4) -0.008(4) 0.029(4) -0.020(4)
N31 0.039(3) 0.049(3) 0.036(3) -0.010(2) 0.010(3) -0.004(3)
C32 0.080(6) 0.099(7) 0.057(5) -0.035(5) 0.043(5) -0.051(6)
C33 0.106(9) 0.155(11) 0.049(5) -0.045(6) 0.046(6) -0.083(8)
C34 0.051(4) 0.082(6) 0.047(5) -0.026(4) 0.018(4) -0.022(4)
C35 0.056(5) 0.057(5) 0.060(5) -0.011(4) 0.022(4) -0.022(4)
C36 0.060(5) 0.050(4) 0.037(4) 0.000(3) 0.013(3) -0.011(4)
N37 0.108(7) 0.111(7) 0.059(5) -0.035(5) 0.047(5) -0.056(6)
N38 0.095(7) 0.160(9) 0.056(5) -0.038(6) 0.035(5) -0.071(7)

loop_
_atom_type_symbol
_atom_type_description
_atom_type_scat_dispersion_real
_atom_type_scat_dispersion_imag
_atom_type_scat_source
C C 0.0033 0.0016 'International Tables Vol C Tables 4.2.6.8 and 6.1.1.4'
H H 0.0000 0.0000 'International Tables Vol C Tables 4.2.6.8 and 6.1.1.4'
N N 0.0061 0.0033 'International Tables Vol C Tables 4.2.6.8 and 6.1.1.4'
O O 0.0106 0.0060 'International Tables Vol C Tables 4.2.6.8 and 6.1.1.4'
Cd Cd -0.8075 1.2024 'International Tables Vol C Tables 4.2.6.8 and 6.1.1.4'

loop_
_geom_angle_atom_site_label_1
_geom_angle_atom_site_label_2
_geom_angle_atom_site_label_3
_geom_angle
_geom_angle_site_symmetry_1
_geom_angle_site_symmetry_3
N11 Cd N21 166.3(2) . .
N11 Cd N31 98.9(2) . .
N21 Cd N31 93.4(2) . .
N11 Cd O11 87.8(2) . .
N21 Cd O11 87.1(2) . .
N31 Cd O11 137.7(2) . .
N11 Cd O22 90.2(2) . .
N21 Cd O22 84.5(2) . .
N31 Cd O22 86.8(2) . .
O11 Cd O22 135.1(2) . .
N11 Cd O12 92.8(2) . .
N21 Cd O12 94.2(2) . .
N31 Cd O12 85.1(2) . .
O11 Cd O12 52.7(2) . .
O22 Cd O12 171.8(2) . .
N11 Cd O21 85.2(2) . .
N21 Cd O21 81.6(2) . .
N31 Cd O21 138.7(2) . .
O11 Cd O21 83.2(2) . .
O22 Cd O21 52.0(2) . .
O12 Cd O21 135.9(2) . .
O13 N1 O11 121.2(9) . .
O13 N1 O12 121.3(9) . .
O11 N1 O12 117.5(7) . .
N1 O11 Cd 95.7(5) . .
N1 O12 Cd 94.0(5) . .
O23 N2 O21 121.3(8) . .
O23 N2 O22 121.3(8) . .
O21 N2 O22 117.4(7) . .
N2 O21 Cd 94.4(4) . .
N2 O22 Cd 96.0(5) . .
C16 N11 C12 118.4(7) . .
C16 N11 Cd 122.3(5) . .
C12 N11 Cd 119.1(5) . .
N11 C12 C13 122.6(9) . .
C14 C13 C12 118.2(9) . .
C13 C14 C15 118.3(8) . .
C13 C14 N38 114.0(10) . 8_546
C15 C14 N38 127.2(11) . 8_546
C16 C15 C14 120.2(9) . .
N11 C16 C15 122.1(8) . .
C26 N21 C22 117.5(7) . .
C26 N21 Cd 122.3(6) . .
C22 N21 Cd 119.9(5) . .
N21 C22 C23 123.9(9) . .
C24 C23 C22 118.4(9) . .
C23 C24 C25 121.4(8) . .
C23 C24 N27 113.6(8) . .
C25 C24 N27 125.0(8) . .
C24 C25 C26 118.0(8) . .
N21 C26 C25 120.9(9) . .
N27 N27 C24 105.0(11) 5_566 .
C32 N31 C36 117.9(6) . .
C32 N31 Cd 119.9(5) . .
C36 N31 Cd 120.4(5) . .
N31 C32 C33 122.1(8) . .
C34 C33 C32 118.7(9) . .
C33 C34 C35 119.9(7) . .
C33 C34 N37 116.3(8) . .
C35 C34 N37 123.2(8) . .
C34 C35 C36 118.4(8) . .
N31 C36 C35 122.9(7) . .
N38 N37 C34 114.0(9) . .
N37 N38 C14 115.4(11) . 8_445

loop_
_geom_bond_atom_site_label_1
_geom_bond_atom_site_label_2
_geom_bond_distance
_geom_bond_site_symmetry_2
Cd N11 2.293(6) .
Cd N21 2.310(5) .
Cd N31 2.326(5) .
Cd O11 2.418(6) .
Cd O22 2.426(6) .
Cd O12 2.443(6) .
Cd O21 2.472(6) .
N1 O13 1.222(10) .
N1 O11 1.253(10) .
N1 O12 1.271(10) .
N2 O23 1.230(9) .
N2 O21 1.247(9) .
N2 O22 1.266(9) .
N11 C16 1.328(9) .
N11 C12 1.354(9) .
C12 C13 1.390(11) .
C13 C14 1.387(13) .
C14 C15 1.386(14) .
C14 N38 1.425(11) 8_546
C15 C16 1.372(11) .
N21 C26 1.320(10) .
N21 C22 1.330(10) .
C22 C23 1.378(11) .
C23 C24 1.323(13) .
C24 C25 1.338(14) .
C24 N27 1.549(11) .
C25 C26 1.443(12) .
N27 N27 1.143(14) 5_566
N31 C32 1.326(10) .
N31 C36 1.344(9) .
C32 C33 1.409(12) .
C33 C34 1.353(12) .
C34 C35 1.372(12) .
C34 N37 1.476(11) .
C35 C36 1.381(11) .
N37 N38 1.132(12) .
N38 C14 1.425(11) 8_445
